data_9002579
loop_
_publ_author_name
'Friedrich, A.'
'Lager, G. A.'
'Kunz, M.'
'Chakoumakos, B. C.'
'Smyth, J. R.'
'Schultz, A. J.'

_publ_section_title
;
 Temperature-dependent single-crystal neutron diffraction study of natural
 chondrodite and clinohumite
 Sample from Tilley Foster Mine, Brewster, NY at T = 10 K
;
_journal_name_full 'American Mineralogist'
_journal_page_first 981
_journal_page_last 989
_journal_volume 86
_journal_year 2001
_chemical_formula_sum 'F1.156 Fe0.11 H0.844 Mg4.89 O8.844 Si2'
_chemical_name_mineral Chondrodite
_space_group_IT_number 14
_symmetry_space_group_name_Hall '-P 2xab'
_symmetry_space_group_name_H-M 'P 21/b 1 1'
_cell_angle_alpha 109.052
_cell_angle_beta 90
_cell_angle_gamma 90
_cell_length_a 4.7321
_cell_length_b 10.2641
_cell_length_c 7.8673
_cell_formula_units_Z 2
_cell_volume 361.189
_database_code_amcsd 0002668
_diffrn_ambient_temperature 10
_exptl_crystal_density_diffrn 3.177
_cod_original_formula_sum 'Mg4.89 Fe.11 Si2 O8.844 H.844 F1.156'
_cod_database_code 9002579

loop_
_space_group_symop_operation_xyz
x,y,z
1/2-x,1/2+y,z
1/2+x,1/2-y,-z
-x,-y,-z

loop_
_atom_site_aniso_label
_atom_site_aniso_U_11
_atom_site_aniso_U_22
_atom_site_aniso_U_33
_atom_site_aniso_U_12
_atom_site_aniso_U_13
_atom_site_aniso_U_23
Mg(1) 0.00398 0.00584 0.00492 0.00006 0.00005 0.00021
Fe(1) 0.00398 0.00584 0.00492 0.00006 0.00005 0.00021
Mg(2) 0.00345 0.00476 0.00582 0.00036 0.00030 0.00095
Mg(3) 0.00501 0.00612 0.00599 0.00044 0.00038 0.00127
Si1 0.00340 0.00500 0.00520 0.00021 0.00025 0.00094
O1 0.00528 0.00586 0.00650 0.00000 0.00001 0.00153
O2 0.00456 0.00592 0.00612 0.00040 0.00068 0.00024
O3 0.00483 0.00708 0.00617 0.00011 0.00018 0.00195
O4 0.00425 0.00684 0.00668 0.00023 0.00027 0.00143
O(H) 0.00788 0.00694 0.00832 0.00094 0.00235 0.00185
H 0.01000 0.02320 0.02000 0.00290 0.00340 0.00030
F 0.00788 0.00694 0.00830 0.00094 0.00235 0.00185

loop_
_atom_site_label
_atom_site_fract_x
_atom_site_fract_y
_atom_site_fract_z
_atom_site_occupancy
_atom_site_U_iso_or_equiv
Mg(1) 0.50000 0.00000 0.50000 0.89000 0.00550
Fe(1) 0.50000 0.00000 0.50000 0.11000 0.00550
Mg(2) 0.01020 0.17382 0.30690 1.00000 0.00500
Mg(3) 0.49250 0.88651 0.07950 1.00000 0.00600
Si1 0.07610 0.14430 0.70410 1.00000 0.00480
O1 0.77890 0.00113 0.29390 1.00000 0.00610
O2 0.72730 0.24056 0.12510 1.00000 0.00610
O3 0.22410 0.16887 0.52840 1.00000 0.00630
O4 0.26510 0.85480 0.29470 1.00000 0.00630
O(H) 0.25900 0.05677 0.09870 0.42200 0.00800
H 0.08960 0.01390 0.01920 0.42200 0.02010
F 0.25900 0.05677 0.09870 0.57800 0.00800

loop_
_cod_related_entry_id
_cod_related_entry_database
_cod_related_entry_code
1 AMCSD 0002668
